data_7114280
loop_
_publ_author_name
'Guillard, J\'e\^rome'
'Meth-Cohn, Otto'
'Rees, Charles W.'
'White, Andrew J. P.'
'Williams, David J.'

_publ_section_title
;
 Direct conversion of macrocyclic furans into macrocyclic isothiazoles
;
_journal_issue 3
_journal_name_full 'Chemical Communications'
_journal_page_first 232
_journal_paper_doi 10.1039/b110287g
_journal_year 2002
_chemical_formula_sum 'C28 H28 N4 O4 S4'
_chemical_formula_weight 612.78
_chemical_name_systematic
; 
? 
;
_space_group_IT_number 2
_symmetry_cell_setting triclinic
_symmetry_space_group_name_Hall '-P 1'
_symmetry_space_group_name_H-M 'P -1'
_atom_sites_solution_hydrogens geom
_atom_sites_solution_primary direct
_atom_sites_solution_secondary difmap
_audit_creation_method SHELXL
_cell_angle_alpha 83.539(15)
_cell_angle_beta 74.42(2)
_cell_angle_gamma 82.83(2)
_cell_formula_units_Z 1
_cell_length_a 7.119(2)
_cell_length_b 10.052(2)
_cell_length_c 10.710(3)
_cell_measurement_reflns_used 13
_cell_measurement_temperature 293(2)
_cell_measurement_theta_max 24.07
_cell_measurement_theta_min 4.45
_cell_volume 730.0(3)
_computing_cell_refinement 'Siemens XSCANS'
_computing_data_collection 'Siemens XSCANS'
_computing_data_reduction 'Siemens SHELXTL'
_computing_molecular_graphics 'Siemens SHELXTL'
_computing_publication_material 'Siemens SHELXTL'
_computing_structure_refinement 'SHELXL-93 (Sheldrick, 1993)'
_computing_structure_solution 'SHELXS-86 (Sheldrick, 1990)'
_diffrn_ambient_temperature 293(2)
_diffrn_measurement_device 'Siemens P4'
_diffrn_measurement_method '\w scans'
_diffrn_radiation_monochromator graphite
_diffrn_radiation_source 'fine-focus sealed tube'
_diffrn_radiation_type CuK\a
_diffrn_radiation_wavelength 1.54178
_diffrn_reflns_av_R_equivalents 0.0726
_diffrn_reflns_av_sigmaI/netI 0.1216
_diffrn_reflns_limit_h_max 7
_diffrn_reflns_limit_h_min -7
_diffrn_reflns_limit_k_max 11
_diffrn_reflns_limit_k_min -11
_diffrn_reflns_limit_l_max 12
_diffrn_reflns_limit_l_min -11
_diffrn_reflns_number 2358
_diffrn_reflns_theta_max 59.98
_diffrn_reflns_theta_min 4.30
_diffrn_standards_interval_count 97
_diffrn_standards_number 3
_exptl_absorpt_coefficient_mu 3.332
_exptl_absorpt_correction_type none
_exptl_crystal_colour Colourless
_exptl_crystal_density_diffrn 1.394
_exptl_crystal_description needles
_exptl_crystal_F_000 320
_exptl_crystal_size_max 0.043
_exptl_crystal_size_mid 0.027
_exptl_crystal_size_min 0.027
_refine_diff_density_max 0.331
_refine_diff_density_min -0.275
_refine_diff_density_rms 0.069
_refine_ls_extinction_method none
_refine_ls_goodness_of_fit_all 1.081
_refine_ls_goodness_of_fit_obs 1.204
_refine_ls_matrix_type full
_refine_ls_number_parameters 261
_refine_ls_number_reflns 1805
_refine_ls_number_restraints 261
_refine_ls_restrained_S_all 1.133
_refine_ls_restrained_S_obs 1.072
_refine_ls_R_factor_all 0.1732
_refine_ls_R_factor_obs 0.0837
_refine_ls_shift/esd_max 0.000
_refine_ls_shift/esd_mean 0.000
_refine_ls_structure_factor_coef Fsqd
_refine_ls_weighting_details 'w=1/[\s^2^(Fo^2^)+(0.0326P)^2^+2.1253P] where P=(Fo^2^+2Fc^2^)/3'
_refine_ls_weighting_scheme calc
_refine_ls_wR_factor_all 0.2120
_refine_ls_wR_factor_obs 0.1514
_reflns_number_observed 1187
_reflns_number_total 2154
_reflns_observed_criterion >2sigma(I)
_cod_data_source_file b110287g.txt
_cod_data_source_block 4
_cod_depositor_comments
;
The following automatic conversions were performed:

'_symmetry_cell_setting' value 'Triclinic' changed to 'triclinic'
according to
/usr/data/users/saulius/automatic-downloads/retrospective/RSC/lib/dictionaries/cif_core.dic
dictionary named 'cif_core.dic' version 2.4.2 from 2011-04-26.

Automatic conversion script
Id: cif_fix_values 2281 2013-09-26 08:29:07Z andrius 

The following automatic conversions were performed:

'_refine_ls_weighting_scheme' value 'calc
w=1/[\s^2^(Fo^2^)+(0.0326P)^2^+2.1253P] where P=(Fo^2^+2Fc^2^)/3' was
changed to 'calc'. New tag '_refine_ls_weighting_details' was
created. The value of the new tag was set to
'w=1/[\s^2^(Fo^2^)+(0.0326P)^2^+2.1253P] where P=(Fo^2^+2Fc^2^)/3'.

Automatic conversion script
Id: cif_fix_values 3143 2015-03-26 13:38:13Z robertas 
;
_cod_original_sg_symbol_H-M P-1
_cod_database_code 7114280

loop_
_symmetry_equiv_pos_as_xyz
'x, y, z'
'-x, -y, -z'

loop_
_atom_site_aniso_label
_atom_site_aniso_U_11
_atom_site_aniso_U_22
_atom_site_aniso_U_33
_atom_site_aniso_U_23
_atom_site_aniso_U_13
_atom_site_aniso_U_12
S1 0.058(2) 0.065(2) 0.0394(13) -0.0140(11) -0.0070(11) -0.0136(12)
N2 0.053(5) 0.055(5) 0.047(4) -0.003(4) -0.002(4) -0.004(4)
C3 0.061(7) 0.035(5) 0.039(5) -0.006(4) -0.016(5) 0.013(4)
C4 0.058(6) 0.042(5) 0.030(5) -0.005(4) -0.011(4) -0.001(4)
C5 0.047(6) 0.028(4) 0.051(5) 0.002(4) -0.017(5) 0.004(4)
C6 0.053(6) 0.039(5) 0.046(5) -0.001(4) -0.017(4) 0.004(4)
O6 0.073(5) 0.072(5) 0.065(4) -0.019(4) -0.023(4) -0.020(4)
C7 0.045(5) 0.045(5) 0.037(5) 0.003(4) -0.016(4) 0.002(4)
C8 0.065(7) 0.055(6) 0.055(6) -0.002(5) -0.011(5) 0.006(5)
C9 0.038(5) 0.063(6) 0.066(7) -0.008(5) -0.009(5) -0.008(5)
C16 0.054(6) 0.055(6) 0.038(5) 0.008(4) -0.007(4) 0.007(5)
C17 0.056(7) 0.043(5) 0.069(7) -0.006(5) 0.002(6) -0.001(5)
C18 0.103(10) 0.068(7) 0.044(6) 0.024(5) -0.003(6) 0.036(7)
C10 0.050(6) 0.037(5) 0.049(5) -0.005(4) -0.001(4) 0.000(4)
O10 0.078(6) 0.051(4) 0.059(5) -0.018(4) -0.016(5) 0.000(4)
C11 0.043(5) 0.060(6) 0.035(5) -0.003(4) -0.010(4) -0.002(4)
S12 0.065(3) 0.058(3) 0.046(2) -0.0120(14) -0.026(2) 0.0028(15)
N13 0.052(6) 0.059(5) 0.065(6) -0.009(4) -0.018(5) 0.008(4)
C14 0.042(5) 0.059(6) 0.031(5) -0.005(4) -0.005(4) -0.001(4)
C15 0.045(6) 0.047(5) 0.041(5) -0.017(4) -0.012(4) -0.002(4)

loop_
_atom_site_label
_atom_site_type_symbol
_atom_site_fract_x
_atom_site_fract_y
_atom_site_fract_z
_atom_site_U_iso_or_equiv
_atom_site_thermal_displace_type
_atom_site_occupancy
_atom_site_calc_flag
_atom_site_refinement_flags
_atom_site_disorder_group
S1 S 0.6397(4) 0.1593(3) 0.4461(2) 0.0536(7) Uani 0.90 d PD 1
N2 N 0.4512(12) 0.1515(7) 0.5741(7) 0.054(2) Uani 0.90 d PD 1
C3 C 0.4771(15) 0.2211(9) 0.6656(9) 0.046(2) Uani 0.90 d PD 1
C4 C 0.6534(14) 0.2800(8) 0.6328(8) 0.044(2) Uani 0.90 d PD 1
H4A H 0.6912(14) 0.3303(8) 0.6881(8) 0.053 Uiso 0.90 calc PR 1
C5 C 0.7621(14) 0.2561(8) 0.5126(9) 0.042(2) Uani 0.90 d PD 1
C6 C 0.9583(14) 0.2998(9) 0.4521(9) 0.046(2) Uani 0.90 d PD 1
O6 O 1.0327(10) 0.3625(7) 0.5145(7) 0.067(2) Uani 0.90 d PD 1
C7 C 1.0781(14) 0.2621(9) 0.3173(9) 0.042(2) Uani 0.90 d PD 1
C8 C 1.1523(18) 0.1121(10) 0.3323(11) 0.060(3) Uani 0.90 d PD 1
H8A H 1.0426(18) 0.0601(10) 0.3657(11) 0.091 Uiso 0.90 calc PR 1
H8B H 1.2344(18) 0.0992(10) 0.3915(11) 0.091 Uiso 0.90 calc PR 1
H8C H 1.2262(18) 0.0836(10) 0.2491(11) 0.091 Uiso 0.90 calc PR 1
C9 C 1.2527(13) 0.3417(10) 0.2649(10) 0.056(2) Uani 0.90 d PD 1
H9A H 1.3233(13) 0.3147(10) 0.1804(10) 0.084 Uiso 0.90 calc PR 1
H9B H 1.3370(13) 0.3252(10) 0.3226(10) 0.084 Uiso 0.90 calc PR 1
H9C H 1.2089(13) 0.4359(10) 0.2583(10) 0.084 Uiso 0.90 calc PR 1
C16 C 0.3249(15) 0.2244(9) 0.7963(9) 0.052(2) Uani 0.90 d PD 1
C17 C 0.1381(14) 0.1649(9) 0.7958(10) 0.060(3) Uani 0.90 d PD 1
H17A H 0.1690(14) 0.0722(9) 0.7774(10) 0.090 Uiso 0.90 calc PR 1
H17B H 0.0818(14) 0.2140(9) 0.7303(10) 0.090 Uiso 0.90 calc PR 1
H17C H 0.0462(14) 0.1710(9) 0.8794(10) 0.090 Uiso 0.90 calc PR 1
C18 C 0.4188(21) 0.1402(11) 0.8991(10) 0.081(4) Uani 0.90 d PD 1
H18A H 0.4449(21) 0.0479(11) 0.8791(10) 0.121 Uiso 0.90 calc PR 1
H18B H 0.3302(21) 0.1461(11) 0.9840(10) 0.121 Uiso 0.90 calc PR 1
H18C H 0.5392(21) 0.1746(11) 0.8978(10) 0.121 Uiso 0.90 calc PR 1
C10 C 0.9585(15) 0.2794(9) 0.2162(9) 0.048(3) Uani 0.90 d PD 1
O10 O 0.9550(13) 0.1856(7) 0.1517(8) 0.063(2) Uani 0.90 d PD 1
C11 C 0.8530(15) 0.4059(9) 0.1902(8) 0.046(3) Uani 0.90 d PD 1
S12 S 0.7455(19) 0.4256(6) 0.0635(10) 0.054(2) Uani 0.90 d PD 1
N13 N 0.6655(15) 0.5859(9) 0.0794(10) 0.059(3) Uani 0.90 d PD 1
C14 C 0.7182(14) 0.6290(9) 0.1749(8) 0.045(2) Uani 0.90 d PD 1
C15 C 0.8268(15) 0.5279(9) 0.2419(9) 0.043(3) Uani 0.90 d PD 1
H15A H 0.8733(15) 0.5434(9) 0.3117(9) 0.052 Uiso 0.90 calc PR 1
S1' S 0.6945(39) 0.2810(28) 0.7146(25) 0.083(7) Uiso 0.10 d PDU 2
N2' N 0.8900(45) 0.2895(36) 0.5919(33) 0.058(14) Uiso 0.10 d PDU 2
C3' C 0.8486(52) 0.2592(37) 0.4854(31) 0.041(18) Uiso 0.10 d PDU 2
C4' C 0.6574(53) 0.2274(46) 0.5034(31) 0.049(16) Uiso 0.10 d PDU 2
H4'A H 0.6096(53) 0.2033(46) 0.4373(31) 0.058 Uiso 0.10 calc PR 2
C5' C 0.5503(44) 0.2355(43) 0.6264(38) 0.061(20) Uiso 0.10 d PDU 2
C6' C 0.3438(53) 0.2087(67) 0.6757(40) 0.069(18) Uiso 0.10 d PDU 2
O6' O 0.2694(61) 0.1548(51) 0.6053(41) 0.052(13) Uiso 0.10 d PDU 2
C7' C 0.2384(64) 0.2123(50) 0.8196(38) 0.066(20) Uiso 0.10 d PDU 2
C8' C 0.3617(127) 0.1249(70) 0.8984(69) 0.099(33) Uiso 0.10 d PDU 2
H8'A H 0.4898(127) 0.1555(70) 0.8780(69) 0.148 Uiso 0.10 calc PR 2
H8'B H 0.3730(127) 0.0332(70) 0.8778(69) 0.148 Uiso 0.10 calc PR 2
H8'C H 0.3004(127) 0.1305(70) 0.9895(69) 0.148 Uiso 0.10 calc PR 2
C9' C 0.0358(76) 0.1649(66) 0.8510(63) 0.063(22) Uiso 0.10 d PDU 2
H9'A H -0.0414(76) 0.2208(66) 0.8007(63) 0.094 Uiso 0.10 calc PR 2
H9'B H -0.0261(76) 0.1706(66) 0.9420(63) 0.094 Uiso 0.10 calc PR 2
H9'C H 0.0465(76) 0.0734(66) 0.8303(63) 0.094 Uiso 0.10 calc PR 2
C16' C 1.0069(59) 0.2575(50) 0.3578(33) 0.047(19) Uiso 0.10 d PDU 2
C17' C 1.1678(80) 0.3451(83) 0.3462(60) 0.069(23) Uiso 0.10 d PDU 2
H17D H 1.2606(80) 0.3377(83) 0.2630(60) 0.103 Uiso 0.10 calc PR 2
H17E H 1.2327(80) 0.3167(83) 0.4140(60) 0.103 Uiso 0.10 calc PR 2
H17F H 1.1131(80) 0.4370(83) 0.3542(60) 0.103 Uiso 0.10 calc PR 2
C18' C 1.1054(113) 0.1051(61) 0.3575(60) 0.099(35) Uiso 0.10 d PDU 2
H18D H 1.0071(113) 0.0454(61) 0.3648(60) 0.148 Uiso 0.10 calc PR 2
H18E H 1.1629(113) 0.0849(61) 0.4298(60) 0.148 Uiso 0.10 calc PR 2
H18F H 1.2051(113) 0.0940(61) 0.2778(60) 0.148 Uiso 0.10 calc PR 2
C10' C 0.0667(106) 0.7220(50) 0.7652(43) 0.073(22) Uiso 0.10 d PDU 2
O10' O 0.1217(89) 0.8201(51) 0.8037(54) 0.044(17) Uiso 0.10 d PDU 2
C11' C 0.1369(84) 0.5902(47) 0.8083(43) 0.063(22) Uiso 0.10 d PDU 2
S12' S 0.2508(155) 0.5683(51) 0.9318(81) 0.048(18) Uiso 0.10 d PDU 2
N13' N 0.2912(139) 0.4018(54) 0.9320(76) 0.069(21) Uiso 0.10 d PDU 2
C14' C 0.2248(69) 0.3605(49) 0.8432(45) 0.059(21) Uiso 0.10 d PDU 2
C15' C 0.1326(80) 0.4656(50) 0.7691(41) 0.053(21) Uiso 0.10 d PDU 2
H15B H 0.0773(80) 0.4505(50) 0.7031(41) 0.063 Uiso 0.10 calc PR 2

loop_
_atom_type_symbol
_atom_type_description
_atom_type_scat_dispersion_real
_atom_type_scat_dispersion_imag
_atom_type_scat_source
C C 0.0181 0.0091 'International Tables Vol C Tables 4.2.6.8 and 6.1.1.4'
H H 0.0000 0.0000 'International Tables Vol C Tables 4.2.6.8 and 6.1.1.4'
N N 0.0311 0.0180 'International Tables Vol C Tables 4.2.6.8 and 6.1.1.4'
O O 0.0492 0.0322 'International Tables Vol C Tables 4.2.6.8 and 6.1.1.4'
S S 0.3331 0.5567 'International Tables Vol C Tables 4.2.6.8 and 6.1.1.4'

loop_
_geom_angle_atom_site_label_1
_geom_angle_atom_site_label_2
_geom_angle_atom_site_label_3
_geom_angle
_geom_angle_site_symmetry_1
_geom_angle_site_symmetry_3
N2 S1 C5 94.8(4) . .
C3 N2 S1 109.7(7) . .
N2 C3 C4 114.7(8) . .
N2 C3 C16 119.6(9) . .
C4 C3 C16 125.6(8) . .
C5 C4 C3 112.5(9) . .
C4 C5 C6 125.5(9) . .
C4 C5 S1 108.4(8) . .
C6 C5 S1 126.1(7) . .
O6 C6 C5 118.8(8) . .
O6 C6 C7 118.6(9) . .
C5 C6 C7 122.5(8) . .
C9 C7 C6 112.4(7) . .
C9 C7 C10 107.9(7) . .
C6 C7 C10 113.4(8) . .
C9 C7 C8 108.5(8) . .
C6 C7 C8 106.7(7) . .
C10 C7 C8 107.7(7) . .
C14 C16 C3 106.1(8) 2_666 .
C14 C16 C17 110.9(8) 2_666 .
C3 C16 C17 112.6(8) . .
C14 C16 C18 110.9(8) 2_666 .
C3 C16 C18 107.4(8) . .
C17 C16 C18 108.8(9) . .
O10 C10 C11 118.0(8) . .
O10 C10 C7 120.9(8) . .
C11 C10 C7 121.1(7) . .
C15 C11 C10 133.1(8) . .
C15 C11 S12 107.5(6) . .
C10 C11 S12 119.2(6) . .
N13 S12 C11 95.8(4) . .
C14 N13 S12 110.5(6) . .
N13 C14 C15 114.3(7) . .
N13 C14 C16 120.9(7) . 2_666
C15 C14 C16 124.7(7) . 2_666
C11 C15 C14 111.9(7) . .
N2' S1' C5' 95.1(13) . .
C3' N2' S1' 109.3(16) . .
N2' C3' C4' 114.8(18) . .
N2' C3' C16' 119.7(23) . .
C4' C3' C16' 125.4(22) . .
C5' C4' C3' 112.6(20) . .
C4' C5' C6' 125.5(23) . .
C4' C5' S1' 108.2(16) . .
C6' C5' S1' 126.3(20) . .
O6' C6' C5' 118.1(25) . .
O6' C6' C7' 118.6(24) . .
C5' C6' C7' 121.4(22) . .
C9' C7' C8' 110.0(23) . .
C9' C7' C6' 112.3(24) . .
C8' C7' C6' 108.7(24) . .
C9' C7' C14' 110.5(20) . .
C8' C7' C14' 111.6(22) . .
C6' C7' C14' 103.6(32) . .
C17' C16' C3' 115.3(22) . .
C17' C16' C10' 110.5(21) . 2_666
C3' C16' C10' 115.5(24) . 2_666
C17' C16' C18' 106.7(24) . .
C3' C16' C18' 103.8(22) . .
C10' C16' C18' 103.7(20) 2_666 .
O10' C10' C11' 117.6(25) . .
O10' C10' C16' 119.2(26) . 2_666
C11' C10' C16' 119.6(30) . 2_666
C15' C11' C10' 132.1(24) . .
C15' C11' S12' 107.6(14) . .
C10' C11' S12' 120.3(22) . .
N13' S12' C11' 95.7(12) . .
C14' N13' S12' 110.3(16) . .
N13' C14' C15' 114.9(17) . .
N13' C14' C7' 122.9(23) . .
C15' C14' C7' 122.1(22) . .
C11' C15' C14' 111.5(17) . .

loop_
_geom_bond_atom_site_label_1
_geom_bond_atom_site_label_2
_geom_bond_distance
_geom_bond_site_symmetry_2
S1 N2 1.644(8) .
S1 C5 1.707(9) .
N2 C3 1.329(11) .
C3 C4 1.397(13) .
C3 C16 1.524(13) .
C4 C5 1.342(12) .
C5 C6 1.472(13) .
C6 O6 1.222(10) .
C6 C7 1.528(12) .
C7 C9 1.507(12) .
C7 C10 1.531(12) .
C7 C8 1.539(12) .
C16 C14 1.516(12) 2_666
C16 C17 1.526(13) .
C16 C18 1.556(12) .
C10 O10 1.236(10) .
C10 C11 1.433(11) .
C11 C15 1.373(11) .
C11 S12 1.710(8) .
S12 N13 1.652(8) .
N13 C14 1.312(10) .
C14 C15 1.443(11) .
C14 C16 1.516(12) 2_666
S1' N2' 1.64(2) .
S1' C5' 1.70(3) .
N2' C3' 1.33(3) .
C3' C4' 1.39(3) .
C3' C16' 1.52(2) .
C4' C5' 1.34(3) .
C5' C6' 1.47(2) .
C6' O6' 1.23(3) .
C6' C7' 1.52(3) .
C7' C9' 1.51(3) .
C7' C8' 1.51(3) .
C7' C14' 1.53(2) .
C16' C17' 1.50(3) .
C16' C10' 1.53(3) 2_666
C16' C18' 1.60(3) .
C10' O10' 1.25(3) .
C10' C11' 1.43(2) .
C10' C16' 1.53(3) 2_666
C11' C15' 1.37(2) .
C11' S12' 1.71(2) .
S12' N13' 1.66(2) .
N13' C14' 1.30(2) .
C14' C15' 1.45(2) .
